data_2229963
loop_
_publ_author_name
'McLauchlan, Craig C.'
'Smith, Brigette L.'
'Pippins, Reyhana S.'
'Nelson, Brandon M.'

_publ_section_title
;
 2,2,2-Tris(pyrazol-1-yl)ethanol
;
_journal_coeditor_code DN2673
_journal_issue 5
_journal_name_full 'Acta Crystallographica Section E'
_journal_page_first o1133
_journal_page_last o1134
_journal_paper_doi 10.1107/S1600536811012931
_journal_volume 67
_journal_year 2011
_chemical_formula_iupac 'C11 H12 N6 O'
_chemical_formula_moiety 'C11 H12 N6 O'
_chemical_formula_sum 'C11 H12 N6 O'
_chemical_formula_weight 244.27
_chemical_melting_point 387(2)
_chemical_name_systematic
;
2,2,2-Tris(pyrazol-1-yl)ethanol
;
_space_group_IT_number 15
_symmetry_cell_setting monoclinic
_symmetry_space_group_name_Hall '-C 2yc'
_symmetry_space_group_name_H-M 'C 1 2/c 1'
_atom_sites_solution_hydrogens geom
_atom_sites_solution_primary direct
_atom_sites_solution_secondary difmap
_cell_angle_alpha 90.00
_cell_angle_beta 125.7400(10)
_cell_angle_gamma 90.00
_cell_formula_units_Z 8
_cell_length_a 19.6589(14)
_cell_length_b 11.5155(8)
_cell_length_c 12.4185(18)
_cell_measurement_reflns_used 6831
_cell_measurement_temperature 93(2)
_cell_measurement_theta_max 31.409
_cell_measurement_theta_min 2.181
_cell_volume 2281.9(4)
_computing_cell_refinement 'SAINT (Bruker, 2008)'
_computing_data_collection 'APEX2 (Bruker, 2008)'
_computing_data_reduction 'SAINT (Bruker, 2008)'
_computing_molecular_graphics
;
ORTEPIII (Burnett & Johnson, 1996) and Mercury (Macrae <i>et al.</i>,
2008)
;
_computing_publication_material 'SHELXTL  (Sheldrick, 2008)'
_computing_structure_refinement 'SHELXTL (Sheldrick, 2008)'
_computing_structure_solution 'SHELXTL (Sheldrick, 2008)'
_diffrn_ambient_temperature 93(2)
_diffrn_measured_fraction_theta_full 0.999
_diffrn_measured_fraction_theta_max 0.999
_diffrn_measurement_device_type 'Bruker SMART APEX CCD diffractometer'
_diffrn_measurement_method '\w scans'
_diffrn_radiation_monochromator graphite
_diffrn_radiation_source 'fine-focus sealed tube'
_diffrn_radiation_type MoK\a
_diffrn_radiation_wavelength 0.71073
_diffrn_reflns_av_R_equivalents 0.0183
_diffrn_reflns_av_sigmaI/netI 0.0140
_diffrn_reflns_limit_h_max 23
_diffrn_reflns_limit_h_min -24
_diffrn_reflns_limit_k_max 14
_diffrn_reflns_limit_k_min -14
_diffrn_reflns_limit_l_max 15
_diffrn_reflns_limit_l_min -15
_diffrn_reflns_number 9505
_diffrn_reflns_theta_full 26.37
_diffrn_reflns_theta_max 26.37
_diffrn_reflns_theta_min 2.18
_diffrn_standards_decay_% 0
_diffrn_standards_number 0
_exptl_absorpt_coefficient_mu 0.100
_exptl_absorpt_correction_T_max 0.7462
_exptl_absorpt_correction_T_min 0.6992
_exptl_absorpt_correction_type multi-scan
_exptl_absorpt_process_details '(SADABS; Bruker, 2008)'
_exptl_crystal_colour colorless
_exptl_crystal_density_diffrn 1.422
_exptl_crystal_density_method 'not measured'
_exptl_crystal_description block
_exptl_crystal_F_000 1024
_exptl_crystal_size_max 0.400
_exptl_crystal_size_mid 0.390
_exptl_crystal_size_min 0.330
_refine_diff_density_max 0.270
_refine_diff_density_min -0.253
_refine_ls_extinction_method none
_refine_ls_goodness_of_fit_ref 1.045
_refine_ls_hydrogen_treatment mixed
_refine_ls_matrix_type full
_refine_ls_number_parameters 167
_refine_ls_number_reflns 2334
_refine_ls_number_restraints 0
_refine_ls_restrained_S_all 1.045
_refine_ls_R_factor_all 0.0353
_refine_ls_R_factor_gt 0.0335
_refine_ls_shift/su_max 0.001
_refine_ls_shift/su_mean 0.000
_refine_ls_structure_factor_coef Fsqd
_refine_ls_weighting_details 'calc w=1/[\s^2^(Fo^2^)+(0.0454P)^2^+1.8611P] where P=(Fo^2^+2Fc^2^)/3'
_refine_ls_weighting_scheme calc
_refine_ls_wR_factor_gt 0.0855
_refine_ls_wR_factor_ref 0.0870
_reflns_number_gt 2187
_reflns_number_total 2334
_reflns_threshold_expression >2sigma(I)
_cod_data_source_file dn2673.cif
_cod_data_source_block I
_cod_original_sg_symbol_H-M 'C 2/c'
_cod_database_code 2229963
_cod_database_fobs_code 2229963

loop_
_symmetry_equiv_pos_as_xyz
'x, y, z'
'-x, y, -z+1/2'
'x+1/2, y+1/2, z'
'-x+1/2, y+1/2, -z+1/2'
'-x, -y, -z'
'x, -y, z-1/2'
'-x+1/2, -y+1/2, -z'
'x+1/2, -y+1/2, z-1/2'

loop_
_atom_site_type_symbol
_atom_site_label
_atom_site_fract_x
_atom_site_fract_y
_atom_site_fract_z
_atom_site_U_iso_or_equiv
_atom_site_adp_type
_atom_site_calc_flag
_atom_site_refinement_flags
_atom_site_occupancy
_atom_site_disorder_assembly
_atom_site_disorder_group
O O1 0.16215(5) 0.93915(7) 0.05201(8) 0.01904(19) Uani d . 1 . .
N N1 0.14888(6) 1.06979(8) 0.22818(9) 0.0163(2) Uani d . 1 . .
N N2 0.18638(6) 0.87863(8) 0.30788(9) 0.0161(2) Uani d . 1 . .
N N3 0.29052(6) 1.02830(8) 0.40204(9) 0.0169(2) Uani d . 1 . .
N N4 0.16341(6) 1.17862(8) 0.20317(10) 0.0198(2) Uani d . 1 . .
N N5 0.17186(6) 0.88180(8) 0.40312(9) 0.0207(2) Uani d . 1 . .
N N6 0.36644(6) 0.98761(9) 0.43963(10) 0.0225(2) Uani d . 1 . .
C C1 0.08823(7) 1.22859(10) 0.13521(11) 0.0196(2) Uani d . 1 . .
H H1A 0.0782 1.3066 0.1046 0.024 Uiso calc R 1 . .
C C2 0.02568(7) 1.15312(10) 0.11394(11) 0.0214(2) Uani d . 1 . .
H H2A -0.0324 1.1691 0.0684 0.026 Uiso calc R 1 . .
C C3 0.06644(7) 1.05131(10) 0.17310(11) 0.0198(2) Uani d . 1 . .
H H3A 0.0418 0.9812 0.1753 0.024 Uiso calc R 1 . .
C C4 0.13735(8) 0.77969(10) 0.39302(12) 0.0231(3) Uani d . 1 . .
H H4A 0.1210 0.7557 0.4480 0.028 Uiso calc R 1 . .
C C5 0.12786(7) 0.71147(10) 0.29158(12) 0.0221(2) Uani d . 1 . .
H H5A 0.1045 0.6358 0.2652 0.027 Uiso calc R 1 . .
C C6 0.15956(7) 0.77737(9) 0.23876(11) 0.0180(2) Uani d . 1 . .
H H6A 0.1623 0.7563 0.1674 0.022 Uiso calc R 1 . .
C C7 0.42096(8) 1.04416(11) 0.55168(12) 0.0242(3) Uani d . 1 . .
H H7A 0.4800 1.0341 0.6022 0.029 Uiso calc R 1 . .
C C8 0.38124(8) 1.12033(10) 0.58653(11) 0.0231(3) Uani d . 1 . .
H H8A 0.4068 1.1699 0.6617 0.028 Uiso calc R 1 . .
C C9 0.29742(7) 1.10762(10) 0.48837(11) 0.0199(2) Uani d . 1 . .
H H9A 0.2527 1.1469 0.4821 0.024 Uiso calc R 1 . .
C C10 0.21515(7) 0.98322(9) 0.28018(10) 0.0156(2) Uani d . 1 . .
C C11 0.23604(7) 0.95939(10) 0.17984(10) 0.0168(2) Uani d . 1 . .
H H11A 0.2662 1.0269 0.1771 0.020 Uiso calc R 1 . .
H H11B 0.2732 0.8908 0.2089 0.020 Uiso calc R 1 . .
H H1O 0.1605(10) 0.9921(15) 0.0027(17) 0.033(4) Uiso d . 1 . .

loop_
_atom_site_aniso_label
_atom_site_aniso_U_11
_atom_site_aniso_U_22
_atom_site_aniso_U_33
_atom_site_aniso_U_12
_atom_site_aniso_U_13
_atom_site_aniso_U_23
O1 0.0198(4) 0.0210(4) 0.0151(4) -0.0026(3) 0.0094(3) 0.0001(3)
N1 0.0177(5) 0.0141(4) 0.0187(5) -0.0005(3) 0.0116(4) -0.0007(3)
N2 0.0192(5) 0.0152(4) 0.0161(4) 0.0000(3) 0.0115(4) -0.0003(3)
N3 0.0167(5) 0.0166(4) 0.0171(5) -0.0006(3) 0.0096(4) -0.0015(4)
N4 0.0228(5) 0.0154(5) 0.0249(5) 0.0002(4) 0.0160(4) 0.0017(4)
N5 0.0278(5) 0.0207(5) 0.0192(5) -0.0005(4) 0.0169(4) 0.0002(4)
N6 0.0168(5) 0.0238(5) 0.0220(5) 0.0014(4) 0.0087(4) -0.0031(4)
C1 0.0235(6) 0.0177(5) 0.0190(5) 0.0032(4) 0.0132(5) 0.0008(4)
C2 0.0176(5) 0.0227(6) 0.0208(6) 0.0010(4) 0.0095(5) -0.0018(4)
C3 0.0175(5) 0.0199(5) 0.0215(5) -0.0029(4) 0.0111(5) -0.0029(4)
C4 0.0292(6) 0.0211(6) 0.0255(6) -0.0015(5) 0.0196(5) 0.0024(4)
C5 0.0246(6) 0.0168(5) 0.0266(6) -0.0023(4) 0.0159(5) -0.0010(4)
C6 0.0189(5) 0.0157(5) 0.0187(5) 0.0000(4) 0.0106(5) -0.0019(4)
C7 0.0197(6) 0.0265(6) 0.0203(6) -0.0025(5) 0.0081(5) -0.0023(5)
C8 0.0267(6) 0.0234(6) 0.0184(6) -0.0069(5) 0.0128(5) -0.0045(4)
C9 0.0254(6) 0.0189(5) 0.0205(5) -0.0032(4) 0.0163(5) -0.0031(4)
C10 0.0158(5) 0.0147(5) 0.0162(5) -0.0004(4) 0.0093(4) -0.0010(4)
C11 0.0166(5) 0.0188(5) 0.0161(5) -0.0012(4) 0.0102(4) -0.0009(4)

loop_
_atom_type_symbol
_atom_type_description
_atom_type_scat_dispersion_real
_atom_type_scat_dispersion_imag
_atom_type_scat_source
C C 0.0033 0.0016 'International Tables Vol C Tables 4.2.6.8 and 6.1.1.4'
H H 0.0000 0.0000 'International Tables Vol C Tables 4.2.6.8 and 6.1.1.4'
N N 0.0061 0.0033 'International Tables Vol C Tables 4.2.6.8 and 6.1.1.4'
O O 0.0106 0.0060 'International Tables Vol C Tables 4.2.6.8 and 6.1.1.4'

loop_
_geom_angle_atom_site_label_1
_geom_angle_atom_site_label_2
_geom_angle_atom_site_label_3
_geom_angle_site_symmetry_1
_geom_angle_site_symmetry_3
_geom_angle
_geom_angle_publ_flag
C11 O1 H1O . . 105.9(11) n
C3 N1 N4 . . 112.15(9) ?
C3 N1 C10 . . 127.64(9) n
N4 N1 C10 . . 118.58(9) n
C6 N2 N5 . . 111.62(9) ?
C6 N2 C10 . . 128.49(9) n
N5 N2 C10 . . 119.22(9) n
C9 N3 N6 . . 112.23(9) ?
C9 N3 C10 . . 129.19(9) n
N6 N3 C10 . . 118.58(9) n
C1 N4 N1 . . 103.86(9) ?
C4 N5 N2 . . 104.35(9) ?
C7 N6 N3 . . 104.04(9) ?
N4 C1 C2 . . 112.28(10) ?
N4 C1 H1A . . 123.9 ?
C2 C1 H1A . . 123.9 ?
C3 C2 C1 . . 104.87(10) ?
C3 C2 H2A . . 127.6 ?
C1 C2 H2A . . 127.6 ?
N1 C3 C2 . . 106.78(10) ?
N1 C3 H3A . . 126.6 ?
C2 C3 H3A . . 126.6 ?
N5 C4 C5 . . 111.97(10) ?
N5 C4 H4A . . 124.0 ?
C5 C4 H4A . . 124.0 ?
C6 C5 C4 . . 105.14(10) ?
C6 C5 H5A . . 127.4 ?
C4 C5 H5A . . 127.4 ?
N2 C6 C5 . . 106.90(10) ?
N2 C6 H6A . . 126.6 ?
C5 C6 H6A . . 126.6 ?
N6 C7 C8 . . 112.10(11) ?
N6 C7 H7A . . 124.0 ?
C8 C7 H7A . . 124.0 ?
C9 C8 C7 . . 104.84(10) ?
C9 C8 H8A . . 127.6 ?
C7 C8 H8A . . 127.6 ?
N3 C9 C8 . . 106.80(10) ?
N3 C9 H9A . . 126.6 ?
C8 C9 H9A . . 126.6 ?
N2 C10 N1 . . 107.50(8) n
N2 C10 N3 . . 110.38(9) n
N1 C10 N3 . . 108.60(8) n
N2 C10 C11 . . 111.49(8) n
N1 C10 C11 . . 110.70(9) n
N3 C10 C11 . . 108.15(9) n
O1 C11 C10 . . 110.62(9) n
O1 C11 H11A . . 109.5 ?
C10 C11 H11A . . 109.5 ?
O1 C11 H11B . . 109.5 ?
C10 C11 H11B . . 109.5 ?
H11A C11 H11B . . 108.1 ?

loop_
_geom_bond_atom_site_label_1
_geom_bond_atom_site_label_2
_geom_bond_site_symmetry_2
_geom_bond_distance
_geom_bond_publ_flag
O1 C11 . 1.4108(13) n
O1 H1O . 0.851(18) n
N1 C3 . 1.3582(14) n
N1 N4 . 1.3610(13) n
N1 C10 . 1.4578(13) n
N2 C6 . 1.3586(14) n
N2 N5 . 1.3698(13) n
N2 C10 . 1.4546(14) n
N3 C9 . 1.3535(14) n
N3 N6 . 1.3607(13) n
N3 C10 . 1.4613(14) n
N4 C1 . 1.3307(15) n
N5 C4 . 1.3263(15) n
N6 C7 . 1.3292(16) n
C1 C2 . 1.3992(16) n
C1 H1A . 0.9500 ?
C2 C3 . 1.3669(17) ?
C2 H2A . 0.9500 ?
C3 H3A . 0.9500 ?
C4 C5 . 1.4015(17) ?
C4 H4A . 0.9500 ?
C5 C6 . 1.3683(16) ?
C5 H5A . 0.9500 ?
C6 H6A . 0.9500 ?
C7 C8 . 1.4005(18) ?
C7 H7A . 0.9500 ?
C8 C9 . 1.3696(17) ?
C8 H8A . 0.9500 ?
C9 H9A . 0.9500 ?
C10 C11 . 1.5475(15) n
C11 H11A . 0.9900 ?
C11 H11B . 0.9900 ?

loop_
_geom_hbond_atom_site_label_D
_geom_hbond_atom_site_label_H
_geom_hbond_atom_site_label_A
_geom_hbond_site_symmetry_A
_geom_hbond_distance_DH
_geom_hbond_distance_HA
_geom_hbond_distance_DA
_geom_hbond_angle_DHA
O1 H1O N5 6_575 0.851(18) 2.003(18) 2.8494(13) 172.9(16)

loop_
_geom_torsion_atom_site_label_1
_geom_torsion_atom_site_label_2
_geom_torsion_atom_site_label_3
_geom_torsion_atom_site_label_4
_geom_torsion_site_symmetry_1
_geom_torsion_site_symmetry_2
_geom_torsion_site_symmetry_3
_geom_torsion_site_symmetry_4
_geom_torsion
_geom_torsion_publ_flag
C3 N1 N4 C1 . . . . 2.18(12) ?
C10 N1 N4 C1 . . . . 168.76(9) ?
C6 N2 N5 C4 . . . . 1.32(12) ?
C10 N2 N5 C4 . . . . 172.70(9) ?
C9 N3 N6 C7 . . . . -0.22(13) ?
C10 N3 N6 C7 . . . . -179.92(10) ?
N1 N4 C1 C2 . . . . -1.23(12) ?
N4 C1 C2 C3 . . . . -0.10(13) ?
N4 N1 C3 C2 . . . . -2.31(13) ?
C10 N1 C3 C2 . . . . -167.39(10) ?
C1 C2 C3 N1 . . . . 1.41(12) ?
N2 N5 C4 C5 . . . . -1.10(13) ?
N5 C4 C5 C6 . . . . 0.51(14) ?
N5 N2 C6 C5 . . . . -1.04(12) ?
C10 N2 C6 C5 . . . . -171.42(10) ?
C4 C5 C6 N2 . . . . 0.32(13) ?
N3 N6 C7 C8 . . . . 0.03(14) ?
N6 C7 C8 C9 . . . . 0.15(14) ?
N6 N3 C9 C8 . . . . 0.32(13) ?
C10 N3 C9 C8 . . . . 179.98(10) ?
C7 C8 C9 N3 . . . . -0.28(13) ?
C6 N2 C10 N1 . . . . 105.80(12) ?
N5 N2 C10 N1 . . . . -63.96(12) ?
C6 N2 C10 N3 . . . . -135.91(11) ?
N5 N2 C10 N3 . . . . 54.33(12) ?
C6 N2 C10 C11 . . . . -15.69(15) ?
N5 N2 C10 C11 . . . . 174.56(9) ?
C3 N1 C10 N2 . . . . -20.24(14) ?
N4 N1 C10 N2 . . . . 175.52(9) ?
C3 N1 C10 N3 . . . . -139.67(11) ?
N4 N1 C10 N3 . . . . 56.09(12) ?
C3 N1 C10 C11 . . . . 101.74(12) ?
N4 N1 C10 C11 . . . . -62.50(12) ?
C9 N3 C10 N2 . . . . -91.92(13) ?
N6 N3 C10 N2 . . . . 87.72(11) ?
C9 N3 C10 N1 . . . . 25.69(15) ?
N6 N3 C10 N1 . . . . -154.67(9) ?
C9 N3 C10 C11 . . . . 145.87(11) ?
N6 N3 C10 C11 . . . . -34.49(13) ?
N2 C10 C11 O1 . . . . 70.77(11) n
N1 C10 C11 O1 . . . . -48.84(12) n
N3 C10 C11 O1 . . . . -167.70(8) n

loop_
_cod_related_entry_id
_cod_related_entry_database
_cod_related_entry_code
1 ChemSpider 10198162
